data_4311654
loop_
_publ_author_name
'Santanu Banerjee'
'Thomas J. Emge'
'John G. Brennan'

_publ_contact_author_address
; 
 Department of Chemistry and Chemical Biology
 610 Taylor Road
 Rutgers, The State University of New Jersey 
 Piscataway, New Jersey  08854-8087  U.S.A. 
;
_publ_contact_author_email bren@rutchem.rutgers.edu
_publ_contact_author_name 'J. G. Brennan'
_publ_section_title
;
 Heterometallic Ln/Hg Compounds with Fluorinated Thiolate Ligands
;
_journal_name_full 'Inorganic Chemistry'
_journal_page_first 6307
_journal_page_last 6312
_journal_paper_doi 10.1021/ic049215q
_journal_volume 43
_journal_year 2004
_chemical_formula_sum 'C92 H80 F50 Gd2 Hg2 O16 S10'
_chemical_formula_weight 3427.84
_space_group_IT_number 2
_symmetry_cell_setting triclinic
_symmetry_space_group_name_Hall '-P 1'
_symmetry_space_group_name_H-M 'P -1'
_atom_sites_solution_hydrogens geom
_atom_sites_solution_primary direct
_atom_sites_solution_secondary difmap
_audit_creation_method SHELXL-97
_cell_angle_alpha 87.270(1)
_cell_angle_beta 83.758(1)
_cell_angle_gamma 64.065(1)
_cell_formula_units_Z 1
_cell_length_a 12.6757(6)
_cell_length_b 13.1765(6)
_cell_length_c 19.4107(9)
_cell_measurement_reflns_used 9012
_cell_measurement_temperature 100(2)
_cell_measurement_theta_max 30.52
_cell_measurement_theta_min 2.63
_cell_volume 2898.2(2)
_computing_cell_refinement 'Bruker SMART'
_computing_data_collection 'Bruker SMART'
_computing_data_reduction 'Bruker SAINT'
_computing_molecular_graphics 'Bruker SHELXTL'
_computing_publication_material 'Bruker SHELXTL'
_computing_structure_refinement 'SHELXL-97 (Sheldrick, 1997)'
_computing_structure_solution 'SHELXS-97 (Sheldrick, 1990)'
_diffrn_ambient_temperature 100(2)
_diffrn_measured_fraction_theta_full 0.984
_diffrn_measured_fraction_theta_max 0.984
_diffrn_measurement_device_type 'CCD area detector'
_diffrn_measurement_method 'phi and omega scans'
_diffrn_radiation_monochromator graphite
_diffrn_radiation_source 'fine-focus sealed tube'
_diffrn_radiation_type MoK\a
_diffrn_radiation_wavelength 0.71073
_diffrn_reflns_av_R_equivalents 0.0282
_diffrn_reflns_av_sigmaI/netI 0.0473
_diffrn_reflns_limit_h_max 18
_diffrn_reflns_limit_h_min -18
_diffrn_reflns_limit_k_max 18
_diffrn_reflns_limit_k_min -18
_diffrn_reflns_limit_l_max 27
_diffrn_reflns_limit_l_min -27
_diffrn_reflns_number 35832
_diffrn_reflns_theta_full 30.54
_diffrn_reflns_theta_max 30.54
_diffrn_reflns_theta_min 2.02
_diffrn_standards_decay_% 0
_diffrn_standards_interval_count 0
_diffrn_standards_number 0
_exptl_absorpt_coefficient_mu 4.090
_exptl_absorpt_correction_T_max 0.8216
_exptl_absorpt_correction_T_min 0.3637
_exptl_absorpt_correction_type multi-scan
_exptl_absorpt_process_details 'SAINT (Bruker-AXS, 2002)'
_exptl_crystal_colour colourless
_exptl_crystal_density_diffrn 1.964
_exptl_crystal_density_method 'not measured'
_exptl_crystal_description lathe
_exptl_crystal_F_000 1658
_exptl_crystal_size_max 0.31
_exptl_crystal_size_mid 0.15
_exptl_crystal_size_min 0.05
_refine_diff_density_max 3.148
_refine_diff_density_min -3.558
_refine_diff_density_rms 0.151
_refine_ls_extinction_method none
_refine_ls_goodness_of_fit_ref 1.020
_refine_ls_hydrogen_treatment mixed
_refine_ls_matrix_type full
_refine_ls_number_parameters 991
_refine_ls_number_reflns 17464
_refine_ls_number_restraints 696
_refine_ls_restrained_S_all 1.038
_refine_ls_R_factor_all 0.0592
_refine_ls_R_factor_gt 0.0464
_refine_ls_shift/su_max 0.001
_refine_ls_shift/su_mean 0.000
_refine_ls_structure_factor_coef Fsqd
_refine_ls_weighting_details 'calc w=1/[\s^2^(Fo^2^)+(0.0450P)^2^+9.5000P] where P=(Fo^2^+2Fc^2^)/3'
_refine_ls_weighting_scheme calc
_refine_ls_wR_factor_gt 0.1055
_refine_ls_wR_factor_ref 0.1102
_reflns_number_gt 14282
_reflns_number_total 17464
_reflns_threshold_expression >2sigma(I)
_cod_data_source_file ic049215qsi20040616_050252_1.cif
_cod_data_source_block gdhgscf
_cod_depositor_comments
;
The following automatic conversions were performed:
'_symmetry_cell_setting' value 'Triclinic' changed to 'triclinic'
according to '/home/saulius/struct/CIF-dictionaries/cif_core.dic'
dictionary named 'cif_core.dic' version 2.4.1 from 2010-06-29.

Automatic conversion script
Id: cif_fix_enum 1527 2010-12-29 10:47:43Z saulius 
;
_cod_database_code 4311654

loop_
_symmetry_equiv_pos_as_xyz
'x, y, z'
'-x, -y, -z'

loop_
_atom_site_label
_atom_site_type_symbol
_atom_site_fract_x
_atom_site_fract_y
_atom_site_fract_z
_atom_site_U_iso_or_equiv
_atom_site_adp_type
_atom_site_occupancy
_atom_site_symmetry_multiplicity
_atom_site_calc_flag
_atom_site_refinement_flags
_atom_site_disorder_assembly
_atom_site_disorder_group
Gd1 Gd 0.375751(17) 0.751027(16) 0.153767(10) 0.01939(5) Uani 1 1 d U . .
S1 S 0.32199(10) 0.59537(9) 0.08842(6) 0.0271(2) Uani 1 1 d U . .
S2 S 0.22112(11) 0.91205(10) 0.06891(6) 0.0328(2) Uani 1 1 d U . .
C1 C 0.1775(4) 0.6179(4) 0.1154(3) 0.0328(10) Uani 1 1 d U . .
C2 C 0.1055(4) 0.6974(5) 0.1648(3) 0.0347(11) Uani 1 1 d U . .
C3 C -0.0102(5) 0.7183(6) 0.1876(3) 0.0497(16) Uani 1 1 d U . .
C4 C -0.0579(6) 0.6572(7) 0.1604(4) 0.0594(19) Uani 1 1 d U . .
C5 C 0.0077(6) 0.5764(7) 0.1121(4) 0.062(2) Uani 1 1 d U . .
C6 C 0.1251(5) 0.5551(5) 0.0895(3) 0.0456(14) Uani 1 1 d U . .
C7 C 0.1149(4) 0.8755(4) 0.0417(3) 0.0333(10) Uani 1 1 d U . .
C8 C 0.0024(5) 0.9128(5) 0.0764(3) 0.0419(13) Uani 1 1 d U . .
C9 C -0.0818(5) 0.8840(6) 0.0549(3) 0.0519(16) Uani 1 1 d U . .
C10 C -0.0567(5) 0.8173(6) -0.0027(4) 0.0502(15) Uani 1 1 d U . .
C11 C 0.0518(6) 0.7820(5) -0.0393(3) 0.0468(14) Uani 1 1 d U . .
C12 C 0.1351(5) 0.8105(4) -0.0177(3) 0.0370(11) Uani 1 1 d U . .
F1 F 0.1480(3) 0.7632(3) 0.19159(14) 0.0363(6) Uani 1 1 d U . .
F2 F -0.0739(3) 0.7990(4) 0.2338(2) 0.0688(12) Uani 1 1 d U . .
F3 F -0.1694(4) 0.6741(5) 0.1796(3) 0.0885(17) Uani 1 1 d U . .
F4 F -0.0371(5) 0.5134(5) 0.0838(3) 0.0936(17) Uani 1 1 d U . .
F5 F 0.1854(4) 0.4760(3) 0.0420(2) 0.0647(11) Uani 1 1 d U . .
F6 F -0.0272(3) 0.9769(3) 0.13304(18) 0.0570(10) Uani 1 1 d U . .
F7 F -0.1879(3) 0.9176(4) 0.0911(2) 0.0738(13) Uani 1 1 d U . .
F8 F -0.1384(4) 0.7890(4) -0.0226(3) 0.0762(14) Uani 1 1 d U . .
F9 F 0.0771(4) 0.7186(3) -0.0967(2) 0.0659(11) Uani 1 1 d U . .
F10 F 0.2384(3) 0.7751(3) -0.05679(16) 0.0426(7) Uani 1 1 d U . .
O1 O 0.3531(3) 0.6476(3) 0.26015(15) 0.0286(7) Uani 1 1 d U . .
O2 O 0.2537(3) 0.8736(3) 0.25108(17) 0.0370(8) Uani 1 1 d U . .
O3 O 0.5275(3) 0.7450(3) 0.22937(17) 0.0318(7) Uani 1 1 d U . .
O4 O 0.4171(4) 0.9191(3) 0.1485(3) 0.0573(12) Uani 1 1 d U . .
O5 O 0.5628(3) 0.5657(3) 0.1387(2) 0.0445(9) Uani 1 1 d U . .
O6 O 0.5119(3) 0.7393(3) 0.05031(16) 0.0322(7) Uani 1 1 d U . .
C13 C 0.3226(6) 0.5547(5) 0.2692(3) 0.0431(13) Uani 1 1 d U . .
H13A H 0.3743 0.4991 0.3006 0.065 Uiso 1 1 calc R . .
H13B H 0.3322 0.5193 0.2242 0.065 Uiso 1 1 calc R . .
H13C H 0.2404 0.5821 0.2891 0.065 Uiso 1 1 calc R . .
C14 C 0.3248(7) 0.7106(5) 0.3228(3) 0.0504(15) Uani 1 1 d U . .
H14A H 0.3028 0.6693 0.3612 0.060 Uiso 1 1 calc R . .
H14B H 0.3949 0.7189 0.3342 0.060 Uiso 1 1 calc R . .
C15 C 0.2301(6) 0.8191(5) 0.3160(3) 0.0521(15) Uani 1 1 d U . .
H15A H 0.2211 0.8664 0.3563 0.062 Uiso 1 1 calc R . .
H15B H 0.1558 0.8118 0.3148 0.062 Uiso 1 1 calc R . .
C16 C 0.1600(6) 0.9856(5) 0.2453(3) 0.0493(15) Uani 1 1 d U . .
H16A H 0.0847 0.9811 0.2463 0.074 Uiso 1 1 calc R . .
H16B H 0.1745 1.0197 0.2015 0.074 Uiso 1 1 calc R . .
H16C H 0.1571 1.0319 0.2841 0.074 Uiso 1 1 calc R . .
C17 C 0.6089(5) 0.6445(5) 0.2611(3) 0.0360(11) Uani 1 1 d U . .
H17A H 0.6488 0.5851 0.2261 0.054 Uiso 1 1 calc R . .
H17B H 0.5661 0.6192 0.2976 0.054 Uiso 1 1 calc R . .
H17C H 0.6676 0.6606 0.2813 0.054 Uiso 1 1 calc R . .
C18 C 0.5510(6) 0.8394(5) 0.2393(4) 0.0492(14) Uani 1 1 d U . .
H18A H 0.6252 0.8299 0.2118 0.059 Uiso 1 1 calc R . .
H18B H 0.5593 0.8461 0.2888 0.059 Uiso 1 1 calc R . .
C19 C 0.4535(8) 0.9392(6) 0.2171(4) 0.067(2) Uani 1 1 d U . .
H19A H 0.4763 1.0022 0.2116 0.080 Uiso 1 1 calc R . .
H19B H 0.3856 0.9609 0.2530 0.080 Uiso 1 1 calc R . .
C20 C 0.4310(9) 0.9858(8) 0.0971(4) 0.080(3) Uani 1 1 d U . .
H20A H 0.4021 1.0628 0.1146 0.120 Uiso 1 1 calc R . .
H20B H 0.3862 0.9860 0.0590 0.120 Uiso 1 1 calc R . .
H20C H 0.5147 0.9571 0.0804 0.120 Uiso 1 1 calc R . .
C21 C 0.5856(6) 0.4548(5) 0.1510(4) 0.0580(17) Uani 1 1 d U . .
H21A H 0.5700 0.4237 0.1105 0.087 Uiso 1 1 calc R . .
H21B H 0.5348 0.4501 0.1916 0.087 Uiso 1 1 calc R . .
H21C H 0.6684 0.4115 0.1597 0.087 Uiso 1 1 calc R . .
C22 C 0.6543(6) 0.5616(6) 0.0805(3) 0.0512(15) Uani 1 1 d U . .
H22A H 0.6474 0.5248 0.0390 0.061 Uiso 1 1 calc R . .
H22B H 0.7348 0.5191 0.0949 0.061 Uiso 1 1 calc R . .
C23 C 0.6281(6) 0.6859(6) 0.0651(3) 0.0549(16) Uani 1 1 d U . .
H23A H 0.6396 0.7212 0.1057 0.066 Uiso 1 1 calc R . .
H23B H 0.6811 0.6909 0.0250 0.066 Uiso 1 1 calc R . .
C24 C 0.4948(5) 0.7344(6) -0.0218(3) 0.0461(14) Uani 1 1 d U . .
H24A H 0.5428 0.7645 -0.0509 0.069 Uiso 1 1 calc R . .
H24B H 0.4114 0.7796 -0.0286 0.069 Uiso 1 1 calc R . .
H24C H 0.5185 0.6559 -0.0348 0.069 Uiso 1 1 calc R . .
S3 S 0.44408(8) 0.54152(8) 0.59250(5) 0.02041(18) Uani 1 1 d DU . .
C25 C 0.3165(3) 0.6701(3) 0.5980(2) 0.0201(7) Uani 1 1 d U . .
C26 C 0.2621(4) 0.7301(4) 0.5414(2) 0.0330(10) Uani 1 1 d U . .
C27 C 0.1644(4) 0.8325(4) 0.5468(2) 0.0349(11) Uani 1 1 d U . .
C28 C 0.1157(4) 0.8786(4) 0.6106(3) 0.0352(11) Uani 1 1 d U . .
C29 C 0.1677(5) 0.8241(4) 0.6684(3) 0.0386(12) Uani 1 1 d U . .
C30 C 0.2653(4) 0.7206(4) 0.6617(2) 0.0302(9) Uani 1 1 d U . .
F11 F 0.3045(3) 0.6868(3) 0.47787(15) 0.0649(12) Uani 1 1 d U . .
F12 F 0.1167(3) 0.8870(3) 0.49021(17) 0.0651(12) Uani 1 1 d U . .
F13 F 0.0206(3) 0.9786(3) 0.61691(17) 0.0505(9) Uani 1 1 d U . .
F14 F 0.1239(4) 0.8701(3) 0.73129(17) 0.0719(14) Uani 1 1 d U . .
F15 F 0.3140(3) 0.6700(3) 0.71973(15) 0.0547(10) Uani 1 1 d U . .
Hg1A Hg 0.40514(12) 0.42159(11) 0.50008(7) 0.03088(18) Uani 0.50 1 d PDU . 1
S4A S 0.4699(3) 0.2341(2) 0.55378(15) 0.0301(4) Uani 0.50 1 d PDU A 1
C31A C 0.3809(9) 0.1808(7) 0.5214(5) 0.0286(19) Uani 0.50 1 d PU A 1
C32A C 0.3060(10) 0.1487(8) 0.5649(6) 0.032(2) Uani 0.50 1 d PU A 1
C33A C 0.2394(10) 0.1013(9) 0.5415(7) 0.043(3) Uani 0.50 1 d PU A 1
C34A C 0.2472(10) 0.0830(9) 0.4716(8) 0.049(3) Uani 0.50 1 d PU A 1
C35A C 0.3185(12) 0.1112(11) 0.4270(7) 0.050(3) Uani 0.50 1 d PU A 1
C36A C 0.3841(10) 0.1609(9) 0.4509(6) 0.038(2) Uani 0.50 1 d PU A 1
F16A F 0.2952(7) 0.1659(7) 0.6330(4) 0.0466(17) Uani 0.50 1 d PU A 1
F17A F 0.1674(8) 0.0737(7) 0.5855(5) 0.066(2) Uani 0.50 1 d PU A 1
F18A F 0.1807(7) 0.0378(6) 0.4470(5) 0.069(2) Uani 0.50 1 d PU A 1
F19A F 0.3281(9) 0.0918(9) 0.3582(4) 0.080(3) Uani 0.50 1 d PU A 1
F20A F 0.4569(8) 0.1852(8) 0.4055(4) 0.058(2) Uani 0.50 1 d PU A 1
S5A S 0.21245(19) 0.5194(2) 0.45425(14) 0.0390(4) Uani 0.50 1 d PDU B 1
C37A C 0.1387(8) 0.4530(9) 0.5059(5) 0.0279(18) Uani 0.50 1 d PU B 1
C38A C 0.1171(10) 0.4662(10) 0.5775(6) 0.035(2) Uani 0.50 1 d PU B 1
C39A C 0.0521(11) 0.4188(12) 0.6174(7) 0.048(3) Uani 0.50 1 d PU B 1
C40A C 0.0078(10) 0.3575(11) 0.5854(9) 0.057(4) Uani 0.50 1 d PU B 1
C41A C 0.0245(9) 0.3436(10) 0.5152(9) 0.052(3) Uani 0.50 1 d PU B 1
C42A C 0.0899(9) 0.3911(9) 0.4756(6) 0.039(2) Uani 0.50 1 d PU B 1
F21A F 0.1589(8) 0.5262(8) 0.6092(5) 0.059(2) Uani 0.50 1 d PU B 1
F22A F 0.0345(10) 0.4340(10) 0.6854(5) 0.086(4) Uani 0.50 1 d PU B 1
F23A F -0.0540(8) 0.3111(9) 0.6250(7) 0.101(4) Uani 0.50 1 d PU B 1
F24A F -0.0172(8) 0.2835(8) 0.4847(7) 0.093(4) Uani 0.50 1 d PU B 1
F25A F 0.1060(8) 0.3761(8) 0.4070(4) 0.068(2) Uani 0.50 1 d PU B 1
Hg1B Hg 0.42433(12) 0.40298(11) 0.50643(7) 0.03088(18) Uani 0.50 1 d PDU . 2
S4B S 0.5261(2) 0.21223(19) 0.55628(15) 0.0301(4) Uani 0.50 1 d PDU C 2
C31B C 0.4592(9) 0.1443(7) 0.5138(4) 0.0215(15) Uani 0.50 1 d PU C 2
C32B C 0.3822(10) 0.1051(8) 0.5491(5) 0.0281(18) Uani 0.50 1 d PU C 2
C33B C 0.3280(9) 0.0529(8) 0.5151(6) 0.035(2) Uani 0.50 1 d PU C 2
C34B C 0.3480(10) 0.0412(9) 0.4443(6) 0.036(2) Uani 0.50 1 d PU C 2
C35B C 0.4223(10) 0.0784(8) 0.4085(5) 0.036(2) Uani 0.50 1 d PU C 2
C36B C 0.4775(9) 0.1279(7) 0.4417(5) 0.0271(18) Uani 0.50 1 d PU C 2
F16B F 0.3589(8) 0.1151(7) 0.6175(4) 0.0434(17) Uani 0.50 1 d PU C 2
F17B F 0.2532(7) 0.0185(7) 0.5511(4) 0.0562(19) Uani 0.50 1 d PU C 2
F18B F 0.2918(7) -0.0044(6) 0.4101(4) 0.0545(19) Uani 0.50 1 d PU C 2
F19B F 0.4454(7) 0.0651(6) 0.3390(3) 0.0535(18) Uani 0.50 1 d PU C 2
F20B F 0.5520(6) 0.1617(5) 0.4045(3) 0.0388(13) Uani 0.50 1 d PU C 2
S5B S 0.2629(2) 0.4347(3) 0.43683(13) 0.0390(4) Uani 0.50 1 d PDU D 2
C37B C 0.1827(8) 0.3750(8) 0.4891(5) 0.0264(17) Uani 0.50 1 d PU D 2
C38B C 0.1552(9) 0.3938(11) 0.5597(6) 0.036(2) Uani 0.50 1 d PU D 2
C39B C 0.0893(10) 0.3445(12) 0.5981(7) 0.050(3) Uani 0.50 1 d PU D 2
C40B C 0.0497(11) 0.2793(13) 0.5670(8) 0.059(4) Uani 0.50 1 d PU D 2
C41B C 0.0747(10) 0.2615(10) 0.4978(8) 0.049(3) Uani 0.50 1 d PU D 2
C42B C 0.1384(9) 0.3086(9) 0.4580(6) 0.038(2) Uani 0.50 1 d PU D 2
F21B F 0.1874(7) 0.4585(7) 0.5930(4) 0.0464(16) Uani 0.50 1 d PU D 2
F22B F 0.0633(9) 0.3652(10) 0.6667(5) 0.079(3) Uani 0.50 1 d PU D 2
F23B F -0.0125(9) 0.2309(10) 0.6041(7) 0.098(4) Uani 0.50 1 d PU D 2
F24B F 0.0382(7) 0.1945(8) 0.4654(6) 0.083(3) Uani 0.50 1 d PU D 2
F25B F 0.1620(6) 0.2879(6) 0.3900(4) 0.0497(17) Uani 0.50 1 d PU D 2
O7 O 0.5100(7) 0.1689(7) 0.1915(4) 0.112(3) Uani 1 1 d U . .
O8A O 0.2741(11) 0.2885(10) 0.1693(6) 0.071(3) Uani 0.50 1 d PU . .
O8B O 0.2689(16) 0.2276(12) 0.2057(8) 0.104(5) Uani 0.50 1 d PU . .
C43 C 0.6303(9) 0.1263(9) 0.2001(6) 0.098(3) Uani 1 1 d U . .
H43A H 0.6548 0.1874 0.1942 0.146 Uiso 1 1 calc R . .
H43B H 0.6759 0.0674 0.1655 0.146 Uiso 1 1 calc R . .
H43C H 0.6442 0.0942 0.2467 0.146 Uiso 1 1 calc R . .
C44 C 0.4410(9) 0.2518(7) 0.2317(5) 0.082(3) Uani 1 1 d U . .
H44A H 0.4596 0.3165 0.2201 0.098 Uiso 1 1 calc R . .
H44B H 0.4594 0.2294 0.2799 0.098 Uiso 1 1 calc R . .
C45 C 0.3143(8) 0.2906(7) 0.2294(5) 0.079(2) Uani 1 1 d U . .
H45A H 0.2889 0.2445 0.2628 0.095 Uiso 1 1 calc R . .
H45B H 0.2743 0.3693 0.2466 0.095 Uiso 1 1 calc R . .
C46 C 0.1513(12) 0.2934(11) 0.1876(8) 0.135(5) Uani 1 1 d U . .
H46A H 0.1590 0.2190 0.2035 0.203 Uiso 1 1 calc R . .
H46B H 0.1075 0.3155 0.1466 0.203 Uiso 1 1 calc R . .
H46C H 0.1088 0.3489 0.2246 0.203 Uiso 1 1 calc R . .

loop_
_atom_site_aniso_label
_atom_site_aniso_U_11
_atom_site_aniso_U_22
_atom_site_aniso_U_33
_atom_site_aniso_U_23
_atom_site_aniso_U_13
_atom_site_aniso_U_12
Gd1 0.02254(10) 0.02197(9) 0.01492(8) -0.00313(6) -0.00097(6) -0.01072(8)
S1 0.0293(5) 0.0286(5) 0.0282(5) -0.0020(4) -0.0089(4) -0.0154(4)
S2 0.0379(6) 0.0269(5) 0.0322(6) 0.0055(4) -0.0105(5) -0.0117(5)
C1 0.034(2) 0.041(3) 0.036(2) 0.015(2) -0.019(2) -0.026(2)
C2 0.028(2) 0.044(3) 0.035(2) 0.016(2) -0.0109(19) -0.019(2)
C3 0.033(3) 0.071(4) 0.045(3) 0.031(3) -0.012(2) -0.024(3)
C4 0.038(3) 0.087(5) 0.063(4) 0.033(4) -0.015(3) -0.038(4)
C5 0.058(4) 0.079(5) 0.082(5) 0.044(4) -0.044(4) -0.057(4)
C6 0.050(3) 0.046(3) 0.059(4) 0.015(3) -0.026(3) -0.033(3)
C7 0.033(2) 0.030(2) 0.035(2) 0.0104(19) -0.0110(19) -0.011(2)
C8 0.032(3) 0.043(3) 0.036(3) 0.013(2) -0.008(2) -0.004(2)
C9 0.029(3) 0.062(4) 0.054(4) 0.032(3) -0.013(2) -0.012(3)
C10 0.041(3) 0.058(4) 0.060(4) 0.027(3) -0.027(3) -0.027(3)
C11 0.050(3) 0.042(3) 0.051(3) 0.011(3) -0.023(3) -0.021(3)
C12 0.039(3) 0.035(2) 0.038(3) 0.010(2) -0.016(2) -0.016(2)
F1 0.0306(15) 0.0464(17) 0.0291(14) -0.0001(12) -0.0028(11) -0.0142(13)
F2 0.0343(19) 0.097(3) 0.057(2) 0.018(2) 0.0059(17) -0.017(2)
F3 0.043(2) 0.132(4) 0.110(4) 0.056(3) -0.024(2) -0.058(3)
F4 0.091(3) 0.116(4) 0.128(4) 0.036(3) -0.055(3) -0.088(3)
F5 0.076(3) 0.063(2) 0.079(3) -0.005(2) -0.030(2) -0.047(2)
F6 0.0390(19) 0.064(2) 0.0406(19) 0.0014(16) 0.0017(14) 0.0008(17)
F7 0.0307(18) 0.104(3) 0.071(3) 0.037(2) -0.0101(17) -0.017(2)
F8 0.058(2) 0.085(3) 0.107(4) 0.037(3) -0.045(2) -0.047(2)
F9 0.071(3) 0.066(2) 0.070(3) -0.005(2) -0.035(2) -0.032(2)
F10 0.0404(17) 0.0514(18) 0.0327(15) -0.0056(13) -0.0047(13) -0.0162(15)
O1 0.0325(17) 0.0430(18) 0.0171(13) 0.0017(12) -0.0028(12) -0.0226(15)
O2 0.039(2) 0.0369(18) 0.0264(16) -0.0128(14) 0.0023(14) -0.0085(15)
O3 0.0338(18) 0.0408(18) 0.0268(16) -0.0097(13) -0.0042(13) -0.0203(15)
O4 0.063(3) 0.034(2) 0.088(3) 0.003(2) -0.020(2) -0.031(2)
O5 0.0260(18) 0.0286(17) 0.079(3) -0.0009(18) -0.0076(18) -0.0110(15)
O6 0.0300(17) 0.051(2) 0.0200(14) -0.0025(14) 0.0002(12) -0.0215(16)
C13 0.060(4) 0.042(3) 0.030(2) 0.010(2) -0.011(2) -0.025(3)
C14 0.086(5) 0.051(3) 0.020(2) -0.006(2) 0.005(3) -0.036(3)
C15 0.068(4) 0.057(4) 0.023(2) -0.008(2) 0.005(2) -0.021(3)
C16 0.055(4) 0.033(3) 0.037(3) -0.009(2) 0.009(2) 0.000(2)
C17 0.037(3) 0.045(3) 0.031(2) -0.004(2) -0.003(2) -0.021(2)
C18 0.057(4) 0.051(3) 0.059(4) 0.005(3) -0.022(3) -0.038(3)
C19 0.095(6) 0.061(4) 0.064(4) -0.013(3) -0.011(4) -0.050(4)
C20 0.126(8) 0.096(6) 0.060(4) 0.028(4) -0.036(5) -0.084(6)
C21 0.046(4) 0.042(3) 0.078(5) -0.013(3) -0.020(3) -0.008(3)
C22 0.042(3) 0.058(4) 0.050(3) -0.008(3) -0.001(3) -0.018(3)
C23 0.045(3) 0.082(5) 0.045(3) -0.015(3) 0.004(3) -0.036(3)
C24 0.036(3) 0.077(4) 0.022(2) -0.007(2) 0.0033(19) -0.022(3)
S3 0.0192(4) 0.0172(4) 0.0238(5) 0.0006(3) -0.0026(3) -0.0069(4)
C25 0.0173(18) 0.0168(16) 0.0227(18) 0.0007(14) -0.0038(14) -0.0036(14)
C26 0.034(2) 0.033(2) 0.021(2) -0.0018(17) -0.0053(17) -0.003(2)
C27 0.030(2) 0.033(2) 0.026(2) 0.0071(18) -0.0065(18) 0.0015(19)
C28 0.027(2) 0.026(2) 0.039(3) 0.0030(19) -0.0021(19) 0.0003(18)
C29 0.038(3) 0.036(2) 0.024(2) -0.0055(19) 0.0048(19) 0.000(2)
C30 0.028(2) 0.029(2) 0.023(2) 0.0025(17) -0.0030(17) -0.0024(18)
F11 0.070(2) 0.057(2) 0.0170(14) -0.0056(13) -0.0101(14) 0.0208(18)
F12 0.060(2) 0.057(2) 0.0319(17) 0.0107(15) -0.0150(16) 0.0186(18)
F13 0.0363(17) 0.0362(16) 0.0463(19) 0.0048(14) 0.0002(14) 0.0129(13)
F14 0.074(3) 0.056(2) 0.0302(17) -0.0110(15) 0.0067(17) 0.0215(19)
F15 0.059(2) 0.0470(18) 0.0204(14) 0.0016(13) -0.0055(13) 0.0116(16)
Hg1A 0.0150(4) 0.0138(4) 0.0637(3) -0.0041(2) 0.0000(2) -0.0065(3)
S4A 0.0403(14) 0.0275(9) 0.0362(8) 0.0009(7) -0.0136(11) -0.0253(12)
C31A 0.032(5) 0.015(4) 0.043(5) 0.001(3) -0.014(4) -0.012(4)
C32A 0.029(5) 0.028(4) 0.048(6) 0.006(4) -0.013(4) -0.018(4)
C33A 0.033(5) 0.025(5) 0.078(8) 0.005(5) -0.020(5) -0.017(4)
C34A 0.040(6) 0.030(5) 0.087(9) -0.015(5) -0.020(6) -0.020(5)
C35A 0.052(7) 0.040(6) 0.056(7) -0.027(6) -0.017(6) -0.012(6)
C36A 0.041(6) 0.030(5) 0.044(6) -0.007(4) -0.007(5) -0.015(4)
F16A 0.051(5) 0.056(5) 0.042(4) 0.014(3) -0.013(4) -0.032(4)
F17A 0.055(5) 0.058(5) 0.100(7) 0.020(4) -0.015(5) -0.040(4)
F18A 0.056(5) 0.052(4) 0.119(7) -0.024(4) -0.026(5) -0.035(4)
F19A 0.089(7) 0.104(7) 0.057(5) -0.042(5) -0.013(5) -0.044(6)
F20A 0.072(6) 0.081(6) 0.038(4) -0.011(4) 0.002(4) -0.049(5)
S5A 0.0282(9) 0.0532(10) 0.0426(10) 0.0209(9) -0.0073(7) -0.0254(8)
C37A 0.017(4) 0.039(5) 0.031(4) 0.010(4) -0.004(3) -0.015(4)
C38A 0.031(5) 0.033(5) 0.041(6) 0.003(4) -0.006(4) -0.014(5)
C39A 0.040(6) 0.047(7) 0.045(7) 0.016(5) 0.009(5) -0.012(6)
C40A 0.024(6) 0.036(6) 0.102(11) 0.030(7) 0.011(6) -0.014(5)
C41A 0.019(5) 0.036(6) 0.108(11) 0.007(6) -0.019(6) -0.016(4)
C42A 0.024(5) 0.031(5) 0.059(7) -0.001(5) -0.009(4) -0.009(4)
F21A 0.071(6) 0.055(5) 0.062(5) -0.005(4) -0.021(4) -0.032(4)
F22A 0.085(7) 0.080(7) 0.048(5) 0.023(5) 0.026(5) -0.003(6)
F23A 0.040(5) 0.067(6) 0.183(11) 0.066(7) 0.019(6) -0.025(4)
F24A 0.061(5) 0.053(5) 0.192(11) 0.002(6) -0.054(6) -0.041(4)
F25A 0.064(5) 0.073(5) 0.055(5) -0.017(4) -0.030(4) -0.011(4)
Hg1B 0.0150(4) 0.0138(4) 0.0637(3) -0.0041(2) 0.0000(2) -0.0065(3)
S4B 0.0403(14) 0.0275(9) 0.0362(8) 0.0009(7) -0.0136(11) -0.0253(12)
C31B 0.029(5) 0.015(3) 0.025(4) 0.000(3) -0.010(3) -0.013(3)
C32B 0.034(5) 0.028(4) 0.032(5) 0.001(4) -0.008(4) -0.021(4)
C33B 0.034(5) 0.027(4) 0.052(6) 0.006(4) -0.016(4) -0.021(4)
C34B 0.038(6) 0.023(4) 0.050(6) -0.011(4) -0.018(5) -0.012(4)
C35B 0.048(6) 0.025(4) 0.033(5) -0.014(4) -0.012(4) -0.011(4)
C36B 0.031(5) 0.020(4) 0.029(4) -0.008(3) -0.004(4) -0.010(4)
F16B 0.059(5) 0.059(5) 0.029(3) 0.002(3) -0.003(3) -0.041(4)
F17B 0.061(5) 0.061(5) 0.074(5) 0.008(4) -0.009(4) -0.052(4)
F18B 0.057(4) 0.044(4) 0.079(5) -0.014(3) -0.029(4) -0.031(3)
F19B 0.072(5) 0.057(4) 0.034(3) -0.023(3) -0.006(3) -0.028(4)
F20B 0.046(4) 0.041(3) 0.035(3) -0.008(2) 0.004(3) -0.025(3)
S5B 0.0282(9) 0.0532(10) 0.0426(10) 0.0209(9) -0.0073(7) -0.0254(8)
C37B 0.020(4) 0.029(4) 0.035(5) 0.010(4) -0.003(3) -0.015(4)
C38B 0.019(4) 0.049(6) 0.037(5) 0.012(5) -0.002(4) -0.013(4)
C39B 0.029(6) 0.056(8) 0.049(7) 0.024(6) 0.006(5) -0.009(5)
C40B 0.034(6) 0.055(8) 0.081(10) 0.031(7) 0.007(6) -0.020(6)
C41B 0.028(5) 0.039(6) 0.088(9) 0.015(6) -0.009(6) -0.023(5)
C42B 0.029(5) 0.040(6) 0.054(6) 0.007(5) -0.011(4) -0.022(4)
F21B 0.045(4) 0.059(5) 0.033(3) -0.003(3) -0.002(3) -0.020(4)
F22B 0.061(6) 0.091(7) 0.054(6) 0.033(5) 0.018(4) -0.013(6)
F23B 0.055(6) 0.088(7) 0.153(10) 0.061(7) 0.013(6) -0.043(6)
F24B 0.050(5) 0.060(5) 0.161(10) 0.001(6) -0.008(5) -0.044(4)
F25B 0.045(4) 0.057(4) 0.060(4) -0.005(3) -0.018(3) -0.030(3)
O7 0.095(5) 0.140(6) 0.100(5) -0.069(5) 0.005(4) -0.047(5)
O8A 0.089(8) 0.062(6) 0.080(8) 0.000(6) -0.017(6) -0.046(6)
O8B 0.162(13) 0.083(8) 0.117(11) 0.015(8) -0.062(10) -0.089(9)
C43 0.089(7) 0.097(7) 0.120(8) -0.035(6) 0.007(6) -0.052(6)
C44 0.107(7) 0.076(5) 0.081(6) -0.031(4) 0.002(5) -0.057(5)
C45 0.093(6) 0.059(4) 0.100(7) -0.016(4) -0.001(5) -0.046(5)
C46 0.116(10) 0.116(9) 0.192(14) 0.010(9) -0.063(10) -0.057(8)

loop_
_atom_type_symbol
_atom_type_description
_atom_type_scat_dispersion_real
_atom_type_scat_dispersion_imag
_atom_type_scat_source
C C 0.0033 0.0016 'International Tables Vol C Tables 4.2.6.8 and 6.1.1.4'
H H 0.0000 0.0000 'International Tables Vol C Tables 4.2.6.8 and 6.1.1.4'
O O 0.0106 0.0060 'International Tables Vol C Tables 4.2.6.8 and 6.1.1.4'
F F 0.0171 0.0103 'International Tables Vol C Tables 4.2.6.8 and 6.1.1.4'
S S 0.1246 0.1234 'International Tables Vol C Tables 4.2.6.8 and 6.1.1.4'
Gd Gd -0.1653 3.9035 'International Tables Vol C Tables 4.2.6.8 and 6.1.1.4'
Hg Hg -2.3894 9.2266 'International Tables Vol C Tables 4.2.6.8 and 6.1.1.4'

loop_
_geom_angle_atom_site_label_1
_geom_angle_atom_site_label_2
_geom_angle_atom_site_label_3
_geom_angle
_geom_angle_site_symmetry_1
_geom_angle_site_symmetry_3
_geom_angle_publ_flag
O2 Gd1 O6 143.41(12) . . ?
O2 Gd1 O1 65.85(12) . . ?
O6 Gd1 O1 142.90(12) . . ?
O2 Gd1 O4 73.24(15) . . ?
O6 Gd1 O4 70.34(15) . . ?
O1 Gd1 O4 126.05(14) . . ?
O2 Gd1 O3 77.53(11) . . ?
O6 Gd1 O3 89.56(11) . . ?
O1 Gd1 O3 73.86(11) . . ?
O4 Gd1 O3 63.97(14) . . ?
O2 Gd1 O5 136.38(13) . . ?
O6 Gd1 O5 64.43(13) . . ?
O1 Gd1 O5 78.56(13) . . ?
O4 Gd1 O5 112.81(14) . . ?
O3 Gd1 O5 68.68(12) . . ?
O2 Gd1 S2 86.10(9) . . ?
O6 Gd1 S2 79.46(9) . . ?
O1 Gd1 S2 135.09(8) . . ?
O4 Gd1 S2 71.74(11) . . ?
O3 Gd1 S2 135.48(8) . . ?
O5 Gd1 S2 137.48(11) . . ?
O2 Gd1 S1 124.86(9) . . ?
O6 Gd1 S1 87.51(8) . . ?
O1 Gd1 S1 83.41(8) . . ?
O4 Gd1 S1 150.42(12) . . ?
O3 Gd1 S1 137.47(8) . . ?
O5 Gd1 S1 71.90(9) . . ?
S2 Gd1 S1 85.45(3) . . ?
O2 Gd1 F1 61.57(11) . . ?
O6 Gd1 F1 140.80(9) . . ?
O1 Gd1 F1 63.63(9) . . ?
O4 Gd1 F1 123.04(13) . . ?
O3 Gd1 F1 129.63(10) . . ?
O5 Gd1 F1 123.61(10) . . ?
S2 Gd1 F1 72.38(6) . . ?
S1 Gd1 F1 63.94(7) . . ?
C1 S1 Gd1 109.91(18) . . ?
C7 S2 Gd1 114.00(16) . . ?
C2 C1 C6 114.2(5) . . ?
C2 C1 S1 123.2(4) . . ?
C6 C1 S1 122.6(5) . . ?
F1 C2 C1 118.3(4) . . ?
F1 C2 C3 116.6(5) . . ?
C1 C2 C3 125.0(5) . . ?
F2 C3 C4 120.5(6) . . ?
F2 C3 C2 120.7(6) . . ?
C4 C3 C2 118.8(7) . . ?
F3 C4 C3 121.7(8) . . ?
F3 C4 C5 118.6(7) . . ?
C3 C4 C5 119.8(6) . . ?
F4 C5 C4 121.4(7) . . ?
F4 C5 C6 117.4(8) . . ?
C4 C5 C6 121.3(6) . . ?
F5 C6 C1 119.9(5) . . ?
F5 C6 C5 119.1(5) . . ?
C1 C6 C5 120.9(6) . . ?
C8 C7 C12 115.2(5) . . ?
C8 C7 S2 122.0(4) . . ?
C12 C7 S2 122.8(4) . . ?
F6 C8 C9 117.7(5) . . ?
F6 C8 C7 120.3(5) . . ?
C9 C8 C7 122.0(6) . . ?
F7 C9 C10 118.7(6) . . ?
F7 C9 C8 120.6(7) . . ?
C10 C9 C8 120.6(6) . . ?
F8 C10 C11 121.1(7) . . ?
F8 C10 C9 120.1(6) . . ?
C11 C10 C9 118.8(6) . . ?
F9 C11 C10 119.7(6) . . ?
F9 C11 C12 119.9(6) . . ?
C10 C11 C12 120.4(6) . . ?
F10 C12 C11 117.2(5) . . ?
F10 C12 C7 119.9(5) . . ?
C11 C12 C7 122.9(6) . . ?
C2 F1 Gd1 124.6(3) . . ?
C14 O1 C13 111.0(4) . . ?
C14 O1 Gd1 114.7(3) . . ?
C13 O1 Gd1 130.3(3) . . ?
C16 O2 C15 110.0(4) . . ?
C16 O2 Gd1 125.7(3) . . ?
C15 O2 Gd1 118.0(3) . . ?
C18 O3 C17 111.9(4) . . ?
C18 O3 Gd1 123.3(3) . . ?
C17 O3 Gd1 124.5(3) . . ?
C20 O4 C19 112.8(5) . . ?
C20 O4 Gd1 134.6(5) . . ?
C19 O4 Gd1 111.8(4) . . ?
C21 O5 C22 104.8(5) . . ?
C21 O5 Gd1 133.3(4) . . ?
C22 O5 Gd1 116.5(3) . . ?
C23 O6 C24 114.6(4) . . ?
C23 O6 Gd1 111.4(3) . . ?
C24 O6 Gd1 128.3(3) . . ?
C15 C14 O1 110.8(5) . . ?
C14 C15 O2 109.8(5) . . ?
O3 C18 C19 107.8(5) . . ?
C18 C19 O4 111.2(6) . . ?
O5 C22 C23 105.4(5) . . ?
O6 C23 C22 106.2(5) . . ?
C25 S3 Hg1B 110.41(14) . . ?
C25 S3 Hg1A 104.77(14) . 2_666 ?
Hg1B S3 Hg1A 91.01(5) . 2_666 ?
C25 S3 Hg1A 104.40(14) . . ?
Hg1B S3 Hg1A 6.31(6) . . ?
Hg1A S3 Hg1A 90.78(5) 2_666 . ?
C25 S3 Hg1B 99.02(14) . 2_666 ?
Hg1B S3 Hg1B 90.79(5) . 2_666 ?
Hg1A S3 Hg1B 6.25(6) 2_666 2_666 ?
Hg1A S3 Hg1B 89.88(5) . 2_666 ?
C26 C25 C30 115.1(4) . . ?
C26 C25 S3 124.3(3) . . ?
C30 C25 S3 120.6(3) . . ?
F11 C26 C27 117.5(4) . . ?
F11 C26 C25 119.2(4) . . ?
C27 C26 C25 123.3(4) . . ?
F12 C27 C28 119.7(4) . . ?
F12 C27 C26 120.5(4) . . ?
C28 C27 C26 119.7(4) . . ?
F13 C28 C27 120.6(4) . . ?
F13 C28 C29 120.0(5) . . ?
C27 C28 C29 119.4(4) . . ?
F14 C29 C28 120.3(4) . . ?
F14 C29 C30 119.8(4) . . ?
C28 C29 C30 119.8(4) . . ?
F15 C30 C29 118.0(4) . . ?
F15 C30 C25 119.4(4) . . ?
C29 C30 C25 122.6(4) . . ?
S5A Hg1A S4A 122.05(10) . . ?
S5A Hg1A S3 105.28(8) . 2_666 ?
S4A Hg1A S3 118.32(9) . 2_666 ?
S5A Hg1A S3 113.96(10) . . ?
S4A Hg1A S3 103.36(8) . . ?
S3 Hg1A S3 89.22(5) 2_666 . ?
C31A S4A Hg1A 103.2(3) . . ?
C32A C31A C36A 114.9(9) . . ?
C32A C31A S4A 121.9(8) . . ?
C36A C31A S4A 123.1(8) . . ?
F16A C32A C33A 117.1(10) . . ?
F16A C32A C31A 119.5(8) . . ?
C33A C32A C31A 123.5(11) . . ?
F17A C33A C32A 120.9(12) . . ?
F17A C33A C34A 120.2(10) . . ?
C32A C33A C34A 118.8(11) . . ?
C35A C34A F18A 119.4(12) . . ?
C35A C34A C33A 120.7(9) . . ?
F18A C34A C33A 120.0(12) . . ?
C34A C35A F19A 121.0(11) . . ?
C34A C35A C36A 120.2(11) . . ?
F19A C35A C36A 118.9(13) . . ?
F20A C36A C35A 118.8(11) . . ?
F20A C36A C31A 119.2(9) . . ?
C35A C36A C31A 121.9(11) . . ?
C37A S5A Hg1A 98.0(3) . . ?
C38A C37A C42A 116.6(9) . . ?
C38A C37A S5A 122.5(8) . . ?
C42A C37A S5A 120.6(8) . . ?
F21A C38A C39A 118.5(11) . . ?
F21A C38A C37A 119.5(10) . . ?
C39A C38A C37A 122.0(11) . . ?
F22A C39A C40A 121.5(12) . . ?
F22A C39A C38A 119.3(14) . . ?
C40A C39A C38A 119.2(12) . . ?
F23A C40A C41A 120.2(15) . . ?
F23A C40A C39A 118.4(15) . . ?
C41A C40A C39A 121.4(10) . . ?
F24A C41A C40A 121.2(13) . . ?
F24A C41A C42A 119.6(15) . . ?
C40A C41A C42A 119.1(11) . . ?
F25A C42A C41A 118.3(11) . . ?
F25A C42A C37A 119.9(10) . . ?
C41A C42A C37A 121.7(11) . . ?
S5B Hg1B S4B 116.88(10) . . ?
S5B Hg1B S3 129.26(10) . . ?
S4B Hg1B S3 105.53(8) . . ?
S5B Hg1B S3 96.68(7) . 2_666 ?
S4B Hg1B S3 114.82(9) . 2_666 ?
S3 Hg1B S3 89.21(5) . 2_666 ?
C31B S4B Hg1B 98.4(3) . . ?
C32B C31B C36B 115.4(8) . . ?
C32B C31B S4B 122.4(7) . . ?
C36B C31B S4B 122.2(7) . . ?
F16B C32B C33B 117.0(9) . . ?
F16B C32B C31B 120.8(8) . . ?
C33B C32B C31B 122.2(9) . . ?
F17B C33B C34B 120.4(9) . . ?
F17B C33B C32B 119.9(10) . . ?
C34B C33B C32B 119.6(9) . . ?
F18B C34B C35B 120.0(10) . . ?
F18B C34B C33B 120.4(10) . . ?
C35B C34B C33B 119.6(8) . . ?
F19B C35B C34B 120.5(9) . . ?
F19B C35B C36B 118.4(10) . . ?
C34B C35B C36B 121.1(9) . . ?
F20B C36B C35B 119.2(9) . . ?
F20B C36B C31B 118.7(8) . . ?
C35B C36B C31B 122.1(10) . . ?
C37B S5B Hg1B 102.0(3) . . ?
C38B C37B C42B 117.4(9) . . ?
C38B C37B S5B 123.2(8) . . ?
C42B C37B S5B 119.3(8) . . ?
F21B C38B C37B 122.2(9) . . ?
F21B C38B C39B 117.6(11) . . ?
C37B C38B C39B 120.2(12) . . ?
F22B C39B C40B 120.2(12) . . ?
F22B C39B C38B 118.6(14) . . ?
C40B C39B C38B 121.1(12) . . ?
F23B C40B C41B 119.6(15) . . ?
F23B C40B C39B 121.1(15) . . ?
C41B C40B C39B 119.3(11) . . ?
C40B C41B F24B 120.6(11) . . ?
C40B C41B C42B 121.6(12) . . ?
F24B C41B C42B 117.9(13) . . ?
F25B C42B C41B 119.5(10) . . ?
F25B C42B C37B 120.0(9) . . ?
C41B C42B C37B 120.5(11) . . ?
C44 O7 C43 115.3(8) . . ?
O8B O8A C45 65.9(10) . . ?
O8B O8A C46 64.0(12) . . ?
C45 O8A C46 105.8(11) . . ?
O7 C44 C45 116.9(7) . . ?
O8A C45 C44 118.9(10) . . ?

loop_
_geom_bond_atom_site_label_1
_geom_bond_atom_site_label_2
_geom_bond_distance
_geom_bond_site_symmetry_2
_geom_bond_publ_flag
Gd1 O2 2.458(3) . ?
Gd1 O6 2.465(3) . ?
Gd1 O1 2.479(3) . ?
Gd1 O4 2.484(4) . ?
Gd1 O3 2.515(3) . ?
Gd1 O5 2.554(4) . ?
Gd1 S2 2.7907(12) . ?
Gd1 S1 2.8175(11) . ?
Gd1 F1 2.836(3) . ?
S1 C1 1.745(5) . ?
S2 C7 1.753(5) . ?
C1 C2 1.385(8) . ?
C1 C6 1.404(7) . ?
C2 F1 1.351(6) . ?
C2 C3 1.393(7) . ?
C3 F2 1.330(8) . ?
C3 C4 1.353(10) . ?
C4 F3 1.343(7) . ?
C4 C5 1.361(11) . ?
C5 F4 1.355(8) . ?
C5 C6 1.411(9) . ?
C6 F5 1.327(8) . ?
C7 C8 1.393(7) . ?
C7 C12 1.402(7) . ?
C8 F6 1.335(7) . ?
C8 C9 1.387(9) . ?
C9 F7 1.342(7) . ?
C9 C10 1.376(10) . ?
C10 F8 1.341(7) . ?
C10 C11 1.369(9) . ?
C11 F9 1.349(7) . ?
C11 C12 1.373(8) . ?
C12 F10 1.339(6) . ?
O1 C14 1.427(6) . ?
O1 C13 1.435(6) . ?
O2 C16 1.442(6) . ?
O2 C15 1.488(7) . ?
O3 C18 1.427(6) . ?
O3 C17 1.437(6) . ?
O4 C20 1.346(8) . ?
O4 C19 1.527(8) . ?
O5 C21 1.374(7) . ?
O5 C22 1.513(7) . ?
O6 C23 1.383(7) . ?
O6 C24 1.449(6) . ?
C14 C15 1.421(9) . ?
C18 C19 1.443(10) . ?
C22 C23 1.544(10) . ?
S3 C25 1.755(4) . ?
S3 Hg1B 2.6395(16) . ?
S3 Hg1A 2.6648(17) 2_666 ?
S3 Hg1A 2.6651(16) . ?
S3 Hg1B 2.6909(17) 2_666 ?
C25 C26 1.384(6) . ?
C25 C30 1.386(6) . ?
C26 F11 1.338(5) . ?
C26 C27 1.374(6) . ?
C27 F12 1.334(5) . ?
C27 C28 1.364(7) . ?
C28 F13 1.341(5) . ?
C28 C29 1.370(7) . ?
C29 F14 1.340(6) . ?
C29 C30 1.383(6) . ?
C30 F15 1.346(5) . ?
Hg1A S5A 2.455(2) . ?
Hg1A S4A 2.456(2) . ?
Hg1A S3 2.6647(17) 2_666 ?
S4A C31A 1.746(9) . ?
C31A C32A 1.391(15) . ?
C31A C36A 1.398(14) . ?
C32A F16A 1.335(14) . ?
C32A C33A 1.371(13) . ?
C33A F17A 1.336(15) . ?
C33A C34A 1.375(19) . ?
C34A C35A 1.34(2) . ?
C34A F18A 1.359(11) . ?
C35A F19A 1.353(14) . ?
C35A C36A 1.388(15) . ?
C36A F20A 1.336(14) . ?
S5A C37A 1.752(9) . ?
C37A C38A 1.392(15) . ?
C37A C42A 1.400(14) . ?
C38A F21A 1.331(14) . ?
C38A C39A 1.390(16) . ?
C39A F22A 1.324(17) . ?
C39A C40A 1.37(2) . ?
C40A F23A 1.350(12) . ?
C40A C41A 1.36(2) . ?
C41A F24A 1.318(14) . ?
C41A C42A 1.393(17) . ?
C42A F25A 1.336(14) . ?
Hg1B S5B 2.446(2) . ?
Hg1B S4B 2.474(2) . ?
Hg1B S3 2.6909(17) 2_666 ?
S4B C31B 1.758(8) . ?
C31B C32B 1.396(13) . ?
C31B C36B 1.404(13) . ?
C32B F16B 1.328(12) . ?
C32B C33B 1.391(12) . ?
C33B F17B 1.341(12) . ?
C33B C34B 1.373(16) . ?
C34B F18B 1.349(10) . ?
C34B C35B 1.357(17) . ?
C35B F19B 1.354(12) . ?
C35B C36B 1.366(13) . ?
C36B F20B 1.342(12) . ?
S5B C37B 1.755(8) . ?
C37B C38B 1.384(15) . ?
C37B C42B 1.413(14) . ?
C38B F21B 1.314(15) . ?
C38B C39B 1.403(15) . ?
C39B F22B 1.347(17) . ?
C39B C40B 1.36(2) . ?
C40B F23B 1.349(13) . ?
C40B C41B 1.35(2) . ?
C41B F24B 1.365(15) . ?
C41B C42B 1.375(15) . ?
C42B F25B 1.336(14) . ?
O7 C44 1.290(10) . ?
O7 C43 1.401(12) . ?
O8A O8B 1.063(16) . ?
O8A C45 1.330(14) . ?
O8A C46 1.532(17) . ?
C44 C45 1.462(13) . ?

loop_
_geom_torsion_atom_site_label_1
_geom_torsion_atom_site_label_2
_geom_torsion_atom_site_label_3
_geom_torsion_atom_site_label_4
_geom_torsion
_geom_torsion_site_symmetry_1
_geom_torsion_site_symmetry_2
_geom_torsion_site_symmetry_3
_geom_torsion_site_symmetry_4
_geom_torsion_publ_flag
O2 Gd1 S1 C1 11.4(2) . . . . ?
O6 Gd1 S1 C1 -150.22(18) . . . . ?
O1 Gd1 S1 C1 65.82(18) . . . . ?
O4 Gd1 S1 C1 -109.6(3) . . . . ?
O3 Gd1 S1 C1 123.1(2) . . . . ?
O5 Gd1 S1 C1 145.9(2) . . . . ?
S2 Gd1 S1 C1 -70.60(17) . . . . ?
F1 Gd1 S1 C1 2.00(17) . . . . ?
O2 Gd1 S2 C7 -100.4(2) . . . . ?
O6 Gd1 S2 C7 113.3(2) . . . . ?
O1 Gd1 S2 C7 -50.9(2) . . . . ?
O4 Gd1 S2 C7 -174.1(2) . . . . ?
O3 Gd1 S2 C7 -168.2(2) . . . . ?
O5 Gd1 S2 C7 81.8(2) . . . . ?
S1 Gd1 S2 C7 25.0(2) . . . . ?
F1 Gd1 S2 C7 -39.1(2) . . . . ?
Gd1 S1 C1 C2 -3.3(4) . . . . ?
Gd1 S1 C1 C6 177.8(4) . . . . ?
C6 C1 C2 F1 -178.7(4) . . . . ?
S1 C1 C2 F1 2.3(6) . . . . ?
C6 C1 C2 C3 -1.2(7) . . . . ?
S1 C1 C2 C3 179.8(4) . . . . ?
F1 C2 C3 F2 -0.4(7) . . . . ?
C1 C2 C3 F2 -177.9(5) . . . . ?
F1 C2 C3 C4 177.7(5) . . . . ?
C1 C2 C3 C4 0.2(8) . . . . ?
F2 C3 C4 F3 -1.2(9) . . . . ?
C2 C3 C4 F3 -179.3(5) . . . . ?
F2 C3 C4 C5 178.6(6) . . . . ?
C2 C3 C4 C5 0.6(9) . . . . ?
F3 C4 C5 F4 -0.3(10) . . . . ?
C3 C4 C5 F4 179.8(6) . . . . ?
F3 C4 C5 C6 179.6(5) . . . . ?
C3 C4 C5 C6 -0.2(10) . . . . ?
C2 C1 C6 F5 -179.8(5) . . . . ?
S1 C1 C6 F5 -0.8(7) . . . . ?
C2 C1 C6 C5 1.6(7) . . . . ?
S1 C1 C6 C5 -179.4(4) . . . . ?
F4 C5 C6 F5 0.4(8) . . . . ?
C4 C5 C6 F5 -179.6(6) . . . . ?
F4 C5 C6 C1 179.0(5) . . . . ?
C4 C5 C6 C1 -1.0(9) . . . . ?
Gd1 S2 C7 C8 95.5(4) . . . . ?
Gd1 S2 C7 C12 -87.0(4) . . . . ?
C12 C7 C8 F6 -178.9(4) . . . . ?
S2 C7 C8 F6 -1.2(7) . . . . ?
C12 C7 C8 C9 2.1(7) . . . . ?
S2 C7 C8 C9 179.9(4) . . . . ?
F6 C8 C9 F7 -1.6(8) . . . . ?
C7 C8 C9 F7 177.3(5) . . . . ?
F6 C8 C9 C10 -179.4(5) . . . . ?
C7 C8 C9 C10 -0.4(8) . . . . ?
F7 C9 C10 F8 1.5(8) . . . . ?
C8 C9 C10 F8 179.3(5) . . . . ?
F7 C9 C10 C11 -179.3(5) . . . . ?
C8 C9 C10 C11 -1.6(8) . . . . ?
F8 C10 C11 F9 0.6(8) . . . . ?
C9 C10 C11 F9 -178.6(5) . . . . ?
F8 C10 C11 C12 -179.2(5) . . . . ?
C9 C10 C11 C12 1.6(8) . . . . ?
F9 C11 C12 F10 1.6(7) . . . . ?
C10 C11 C12 F10 -178.6(5) . . . . ?
F9 C11 C12 C7 -179.6(5) . . . . ?
C10 C11 C12 C7 0.2(8) . . . . ?
C8 C7 C12 F10 176.7(4) . . . . ?
S2 C7 C12 F10 -1.0(7) . . . . ?
C8 C7 C12 C11 -2.1(7) . . . . ?
S2 C7 C12 C11 -179.8(4) . . . . ?
C1 C2 F1 Gd1 0.1(6) . . . . ?
C3 C2 F1 Gd1 -177.6(3) . . . . ?
O2 Gd1 F1 C2 -172.7(3) . . . . ?
O6 Gd1 F1 C2 46.0(4) . . . . ?
O1 Gd1 F1 C2 -97.2(3) . . . . ?
O4 Gd1 F1 C2 145.3(3) . . . . ?
O3 Gd1 F1 C2 -132.8(3) . . . . ?
O5 Gd1 F1 C2 -43.7(3) . . . . ?
S2 Gd1 F1 C2 92.1(3) . . . . ?
S1 Gd1 F1 C2 -1.5(3) . . . . ?
O2 Gd1 O1 C14 -23.5(4) . . . . ?
O6 Gd1 O1 C14 126.5(4) . . . . ?
O4 Gd1 O1 C14 20.7(4) . . . . ?
O3 Gd1 O1 C14 59.8(4) . . . . ?
O5 Gd1 O1 C14 130.7(4) . . . . ?
S2 Gd1 O1 C14 -79.7(4) . . . . ?
S1 Gd1 O1 C14 -156.5(4) . . . . ?
F1 Gd1 O1 C14 -92.3(4) . . . . ?
O2 Gd1 O1 C13 131.7(4) . . . . ?
O6 Gd1 O1 C13 -78.3(5) . . . . ?
O4 Gd1 O1 C13 175.9(4) . . . . ?
O3 Gd1 O1 C13 -145.0(4) . . . . ?
O5 Gd1 O1 C13 -74.1(4) . . . . ?
S2 Gd1 O1 C13 75.4(4) . . . . ?
S1 Gd1 O1 C13 -1.3(4) . . . . ?
F1 Gd1 O1 C13 62.8(4) . . . . ?
O6 Gd1 O2 C16 58.2(5) . . . . ?
O1 Gd1 O2 C16 -152.2(5) . . . . ?
O4 Gd1 O2 C16 63.9(5) . . . . ?
O3 Gd1 O2 C16 130.1(5) . . . . ?
O5 Gd1 O2 C16 169.6(4) . . . . ?
S2 Gd1 O2 C16 -8.2(4) . . . . ?
S1 Gd1 O2 C16 -89.9(5) . . . . ?
F1 Gd1 O2 C16 -80.3(4) . . . . ?
O6 Gd1 O2 C15 -152.6(4) . . . . ?
O1 Gd1 O2 C15 -3.1(4) . . . . ?
O4 Gd1 O2 C15 -147.0(4) . . . . ?
O3 Gd1 O2 C15 -80.8(4) . . . . ?
O5 Gd1 O2 C15 -41.3(5) . . . . ?
S2 Gd1 O2 C15 140.9(4) . . . . ?
S1 Gd1 O2 C15 59.2(4) . . . . ?
F1 Gd1 O2 C15 68.8(4) . . . . ?
O2 Gd1 O3 C18 -69.1(4) . . . . ?
O6 Gd1 O3 C18 76.4(4) . . . . ?
O1 Gd1 O3 C18 -137.2(4) . . . . ?
O4 Gd1 O3 C18 8.2(4) . . . . ?
O5 Gd1 O3 C18 139.0(4) . . . . ?
S2 Gd1 O3 C18 2.0(5) . . . . ?
S1 Gd1 O3 C18 162.3(4) . . . . ?
F1 Gd1 O3 C18 -104.3(4) . . . . ?
O2 Gd1 O3 C17 118.2(4) . . . . ?
O6 Gd1 O3 C17 -96.3(3) . . . . ?
O1 Gd1 O3 C17 50.0(3) . . . . ?
O4 Gd1 O3 C17 -164.6(4) . . . . ?
O5 Gd1 O3 C17 -33.7(3) . . . . ?
S2 Gd1 O3 C17 -170.8(3) . . . . ?
S1 Gd1 O3 C17 -10.5(4) . . . . ?
F1 Gd1 O3 C17 82.9(4) . . . . ?
O2 Gd1 O4 C20 -137.6(8) . . . . ?
O6 Gd1 O4 C20 38.8(7) . . . . ?
O1 Gd1 O4 C20 -179.3(7) . . . . ?
O3 Gd1 O4 C20 138.3(8) . . . . ?
O5 Gd1 O4 C20 88.4(8) . . . . ?
S2 Gd1 O4 C20 -46.2(7) . . . . ?
S1 Gd1 O4 C20 -4.9(9) . . . . ?
F1 Gd1 O4 C20 -99.7(8) . . . . ?
O2 Gd1 O4 C19 53.8(4) . . . . ?
O6 Gd1 O4 C19 -129.8(5) . . . . ?
O1 Gd1 O4 C19 12.1(5) . . . . ?
O3 Gd1 O4 C19 -30.3(4) . . . . ?
O5 Gd1 O4 C19 -80.2(5) . . . . ?
S2 Gd1 O4 C19 145.2(5) . . . . ?
S1 Gd1 O4 C19 -173.5(4) . . . . ?
F1 Gd1 O4 C19 91.7(4) . . . . ?
O2 Gd1 O5 C21 75.7(6) . . . . ?
O6 Gd1 O5 C21 -142.2(6) . . . . ?
O1 Gd1 O5 C21 40.5(5) . . . . ?
O4 Gd1 O5 C21 165.0(5) . . . . ?
O3 Gd1 O5 C21 117.5(6) . . . . ?
S2 Gd1 O5 C21 -107.5(5) . . . . ?
S1 Gd1 O5 C21 -46.2(5) . . . . ?
F1 Gd1 O5 C21 -6.7(6) . . . . ?
O2 Gd1 O5 C22 -135.0(4) . . . . ?
O6 Gd1 O5 C22 7.0(3) . . . . ?
O1 Gd1 O5 C22 -170.2(4) . . . . ?
O4 Gd1 O5 C22 -45.7(4) . . . . ?
O3 Gd1 O5 C22 -93.2(4) . . . . ?
S2 Gd1 O5 C22 41.8(4) . . . . ?
S1 Gd1 O5 C22 103.1(4) . . . . ?
F1 Gd1 O5 C22 142.6(3) . . . . ?
O2 Gd1 O6 C23 94.6(4) . . . . ?
O1 Gd1 O6 C23 -35.5(4) . . . . ?
O4 Gd1 O6 C23 88.8(4) . . . . ?
O3 Gd1 O6 C23 26.4(4) . . . . ?
O5 Gd1 O6 C23 -40.0(4) . . . . ?
S2 Gd1 O6 C23 163.0(4) . . . . ?
S1 Gd1 O6 C23 -111.1(4) . . . . ?
F1 Gd1 O6 C23 -152.6(3) . . . . ?
O2 Gd1 O6 C24 -113.8(4) . . . . ?
O1 Gd1 O6 C24 116.1(4) . . . . ?
O4 Gd1 O6 C24 -119.6(5) . . . . ?
O3 Gd1 O6 C24 178.0(4) . . . . ?
O5 Gd1 O6 C24 111.6(5) . . . . ?
S2 Gd1 O6 C24 -45.4(4) . . . . ?
S1 Gd1 O6 C24 40.5(4) . . . . ?
F1 Gd1 O6 C24 -1.0(5) . . . . ?
C13 O1 C14 C15 -111.3(6) . . . . ?
Gd1 O1 C14 C15 48.6(6) . . . . ?
O1 C14 C15 O2 -49.2(7) . . . . ?
C16 O2 C15 C14 -177.8(5) . . . . ?
Gd1 O2 C15 C14 28.5(7) . . . . ?
C17 O3 C18 C19 -169.8(5) . . . . ?
Gd1 O3 C18 C19 16.6(7) . . . . ?
O3 C18 C19 O4 -44.2(8) . . . . ?
C20 O4 C19 C18 -117.4(8) . . . . ?
Gd1 O4 C19 C18 53.8(7) . . . . ?
C21 O5 C22 C23 178.9(5) . . . . ?
Gd1 O5 C22 C23 21.5(6) . . . . ?
C24 O6 C23 C22 -87.9(6) . . . . ?
Gd1 O6 C23 C22 67.8(5) . . . . ?
O5 C22 C23 O6 -56.2(6) . . . . ?
Hg1B S3 C25 C26 -46.8(4) . . . . ?
Hg1A S3 C25 C26 49.9(4) 2_666 . . . ?
Hg1A S3 C25 C26 -44.8(4) . . . . ?
Hg1B S3 C25 C26 47.4(4) 2_666 . . . ?
Hg1B S3 C25 C30 135.4(4) . . . . ?
Hg1A S3 C25 C30 -127.9(4) 2_666 . . . ?
Hg1A S3 C25 C30 137.4(4) . . . . ?
Hg1B S3 C25 C30 -130.4(4) 2_666 . . . ?
C30 C25 C26 F11 -179.0(5) . . . . ?
S3 C25 C26 F11 3.1(7) . . . . ?
C30 C25 C26 C27 0.1(8) . . . . ?
S3 C25 C26 C27 -177.8(4) . . . . ?
F11 C26 C27 F12 -1.7(9) . . . . ?
C25 C26 C27 F12 179.2(5) . . . . ?
F11 C26 C27 C28 178.0(5) . . . . ?
C25 C26 C27 C28 -1.1(9) . . . . ?
F12 C27 C28 F13 -0.5(9) . . . . ?
C26 C27 C28 F13 179.8(5) . . . . ?
F12 C27 C28 C29 -177.6(6) . . . . ?
C26 C27 C28 C29 2.6(9) . . . . ?
F13 C28 C29 F14 0.2(9) . . . . ?
C27 C28 C29 F14 177.3(6) . . . . ?
F13 C28 C29 C30 179.6(5) . . . . ?
C27 C28 C29 C30 -3.2(9) . . . . ?
F14 C29 C30 F15 -0.7(8) . . . . ?
C28 C29 C30 F15 179.8(5) . . . . ?
F14 C29 C30 C25 -178.3(5) . . . . ?
C28 C29 C30 C25 2.3(9) . . . . ?
C26 C25 C30 F15 -178.2(5) . . . . ?
S3 C25 C30 F15 -0.3(7) . . . . ?
C26 C25 C30 C29 -0.7(7) . . . . ?
S3 C25 C30 C29 177.3(4) . . . . ?
C25 S3 Hg1A S5A -0.94(17) . . . . ?
Hg1B S3 Hg1A S5A 161.5(6) . . . . ?
Hg1A S3 Hg1A S5A -106.40(9) 2_666 . . . ?
Hg1B S3 Hg1A S5A -100.22(8) 2_666 . . . ?
C25 S3 Hg1A S4A -135.56(16) . . . . ?
Hg1B S3 Hg1A S4A 26.9(5) . . . . ?
Hg1A S3 Hg1A S4A 118.98(10) 2_666 . . . ?
Hg1B S3 Hg1A S4A 125.16(8) 2_666 . . . ?
C25 S3 Hg1A S3 105.47(15) . . . 2_666 ?
Hg1B S3 Hg1A S3 -92.1(6) . . . 2_666 ?
Hg1A S3 Hg1A S3 0.0 2_666 . . 2_666 ?
Hg1B S3 Hg1A S3 6.19(6) 2_666 . . 2_666 ?
S5A Hg1A S4A C31A 20.7(4) . . . . ?
S3 Hg1A S4A C31A -113.0(4) 2_666 . . . ?
S3 Hg1A S4A C31A 150.6(4) . . . . ?
Hg1A S4A C31A C32A -121.1(8) . . . . ?
Hg1A S4A C31A C36A 62.8(9) . . . . ?
C36A C31A C32A F16A -178.9(9) . . . . ?
S4A C31A C32A F16A 4.7(14) . . . . ?
C36A C31A C32A C33A -0.2(15) . . . . ?
S4A C31A C32A C33A -176.6(8) . . . . ?
F16A C32A C33A F17A -0.2(15) . . . . ?
C31A C32A C33A F17A -178.9(10) . . . . ?
F16A C32A C33A C34A 179.5(10) . . . . ?
C31A C32A C33A C34A 0.8(16) . . . . ?
F17A C33A C34A C35A 179.5(11) . . . . ?
C32A C33A C34A C35A -0.2(17) . . . . ?
F17A C33A C34A F18A 0.7(16) . . . . ?
C32A C33A C34A F18A -179.0(10) . . . . ?
F18A C34A C35A F19A -2.3(19) . . . . ?
C33A C34A C35A F19A 178.9(11) . . . . ?
F18A C34A C35A C36A 177.9(10) . . . . ?
C33A C34A C35A C36A -0.9(19) . . . . ?
C34A C35A C36A F20A 178.1(11) . . . . ?
F19A C35A C36A F20A -1.7(18) . . . . ?
C34A C35A C36A C31A 1.5(19) . . . . ?
F19A C35A C36A C31A -178.3(11) . . . . ?
C32A C31A C36A F20A -177.5(10) . . . . ?
S4A C31A C36A F20A -1.2(14) . . . . ?
C32A C31A C36A C35A -0.9(16) . . . . ?
S4A C31A C36A C35A 175.4(9) . . . . ?
S4A Hg1A S5A C37A 25.1(4) . . . . ?
S3 Hg1A S5A C37A 163.8(4) 2_666 . . . ?
S3 Hg1A S5A C37A -100.2(4) . . . . ?
Hg1A S5A C37A C38A 65.1(9) . . . . ?
Hg1A S5A C37A C42A -120.3(8) . . . . ?
C42A C37A C38A F21A -178.5(10) . . . . ?
S5A C37A C38A F21A -3.7(15) . . . . ?
C42A C37A C38A C39A 1.1(16) . . . . ?
S5A C37A C38A C39A 175.9(9) . . . . ?
F21A C38A C39A F22A -0.5(18) . . . . ?
C37A C38A C39A F22A 179.9(11) . . . . ?
F21A C38A C39A C40A 179.5(12) . . . . ?
C37A C38A C39A C40A -0.1(19) . . . . ?
F22A C39A C40A F23A -1(2) . . . . ?
C38A C39A C40A F23A 179.3(11) . . . . ?
F22A C39A C40A C41A 178.9(12) . . . . ?
C38A C39A C40A C41A -1(2) . . . . ?
F23A C40A C41A F24A -1.2(18) . . . . ?
C39A C40A C41A F24A 179.2(12) . . . . ?
F23A C40A C41A C42A -179.2(11) . . . . ?
C39A C40A C41A C42A 1.2(19) . . . . ?
F24A C41A C42A F25A 1.5(16) . . . . ?
C40A C41A C42A F25A 179.6(10) . . . . ?
F24A C41A C42A C37A -178.2(10) . . . . ?
C40A C41A C42A C37A -0.2(17) . . . . ?
C38A C37A C42A F25A 179.3(9) . . . . ?
S5A C37A C42A F25A 4.4(14) . . . . ?
C38A C37A C42A C41A -0.9(15) . . . . ?
S5A C37A C42A C41A -175.9(8) . . . . ?
C25 S3 Hg1B S5B 1.94(19) . . . . ?
Hg1A S3 Hg1B S5B -104.23(10) 2_666 . . . ?
Hg1A S3 Hg1B S5B -16.3(5) . . . . ?
Hg1B S3 Hg1B S5B -97.99(11) 2_666 . . . ?
C25 S3 Hg1B S4B -144.48(17) . . . . ?
Hg1A S3 Hg1B S4B 109.34(8) 2_666 . . . ?
Hg1A S3 Hg1B S4B -162.7(6) . . . . ?
Hg1B S3 Hg1B S4B 115.59(10) 2_666 . . . ?
C25 S3 Hg1B S3 99.93(15) . . . 2_666 ?
Hg1A S3 Hg1B S3 -6.25(6) 2_666 . . 2_666 ?
Hg1A S3 Hg1B S3 81.7(5) . . . 2_666 ?
Hg1B S3 Hg1B S3 0.000(1) 2_666 . . 2_666 ?
S5B Hg1B S4B C31B 8.1(4) . . . . ?
S3 Hg1B S4B C31B 159.4(3) . . . . ?
S3 Hg1B S4B C31B -104.2(3) 2_666 . . . ?
Hg1B S4B C31B C32B -112.4(8) . . . . ?
Hg1B S4B C31B C36B 66.1(8) . . . . ?
C36B C31B C32B F16B 179.4(9) . . . . ?
S4B C31B C32B F16B -2.0(14) . . . . ?
C36B C31B C32B C33B 0.4(14) . . . . ?
S4B C31B C32B C33B 179.0(8) . . . . ?
F16B C32B C33B F17B 2.1(15) . . . . ?
C31B C32B C33B F17B -178.9(9) . . . . ?
F16B C32B C33B C34B 179.4(10) . . . . ?
C31B C32B C33B C34B -1.6(16) . . . . ?
F17B C33B C34B F18B 0.4(16) . . . . ?
C32B C33B C34B F18B -176.8(9) . . . . ?
F17B C33B C34B C35B 178.7(10) . . . . ?
C32B C33B C34B C35B 1.5(16) . . . . ?
F18B C34B C35B F19B -3.4(16) . . . . ?
C33B C34B C35B F19B 178.3(9) . . . . ?
F18B C34B C35B C36B 178.0(9) . . . . ?
C33B C34B C35B C36B -0.2(16) . . . . ?
F19B C35B C36B F20B 0.2(14) . . . . ?
C34B C35B C36B F20B 178.8(9) . . . . ?
F19B C35B C36B C31B -179.5(9) . . . . ?
C34B C35B C36B C31B -0.9(16) . . . . ?
C32B C31B C36B F20B -178.9(9) . . . . ?
S4B C31B C36B F20B 2.5(13) . . . . ?
C32B C31B C36B C35B 0.8(14) . . . . ?
S4B C31B C36B C35B -177.8(8) . . . . ?
S4B Hg1B S5B C37B 46.5(4) . . . . ?
S3 Hg1B S5B C37B -96.8(4) . . . . ?
S3 Hg1B S5B C37B 168.8(4) 2_666 . . . ?
Hg1B S5B C37B C38B 45.3(9) . . . . ?
Hg1B S5B C37B C42B -137.8(8) . . . . ?
C42B C37B C38B F21B -176.8(10) . . . . ?
S5B C37B C38B F21B 0.1(15) . . . . ?
C42B C37B C38B C39B 2.2(15) . . . . ?
S5B C37B C38B C39B 179.2(9) . . . . ?
F21B C38B C39B F22B -0.4(17) . . . . ?
C37B C38B C39B F22B -179.5(10) . . . . ?
F21B C38B C39B C40B 178.0(12) . . . . ?
C37B C38B C39B C40B -1.1(18) . . . . ?
F22B C39B C40B F23B -2(2) . . . . ?
C38B C39B C40B F23B 179.3(12) . . . . ?
F22B C39B C40B C41B 178.6(12) . . . . ?
C38B C39B C40B C41B 0(2) . . . . ?
F23B C40B C41B F24B 0(2) . . . . ?
C39B C40B C41B F24B 178.6(12) . . . . ?
F23B C40B C41B C42B -179.7(12) . . . . ?
C39B C40B C41B C42B -1(2) . . . . ?
C40B C41B C42B F25B 179.3(11) . . . . ?
F24B C41B C42B F25B 0.1(16) . . . . ?
C40B C41B C42B C37B 1.8(18) . . . . ?
F24B C41B C42B C37B -177.4(10) . . . . ?
C38B C37B C42B F25B 179.9(9) . . . . ?
S5B C37B C42B F25B 2.9(14) . . . . ?
C38B C37B C42B C41B -2.6(15) . . . . ?
S5B C37B C42B C41B -179.6(9) . . . . ?
C43 O7 C44 C45 -173.7(9) . . . . ?
O8B O8A C45 C44 109.5(14) . . . . ?
C46 O8A C45 C44 160.9(9) . . . . ?
O7 C44 C45 O8A -35.2(14) . . . . ?
